data_7240890
loop_
_publ_author_name
'Cunha, Micael Rodrigues'
'Bhardwaj, Rajesh'
'Carrel, Aline Lucie'
'Lindinger, Sonja'
'Romanin, Christoph'
'Parise-Filho, Roberto'
'Hediger, Matthias A.'
'Reymond, Jean-Louis'

_publ_section_title
;
 Natural product inspired optimization of a selective TRPV6 calcium
 channel inhibitor
;
_journal_name_full 'RSC Medicinal Chemistry'
_journal_paper_doi 10.1039/D0MD00145G
_journal_year 2020
_chemical_compound_source synthesis
_chemical_formula_moiety 'C20 H32 N3 O2, C2 F3 O2, 1.65(H2 O)'
_chemical_formula_sum 'C22 H35.31 F3 N3 O5.65'
_chemical_formula_weight 489.30
_chemical_name_common 19
_chemical_name_systematic 5-(4-((1s,4s)-4-(tert-butyl)cyclohexyl)piperazine-1-carbonyl)pyridin-2(1H)-one
_space_group_crystal_system monoclinic
_space_group_IT_number 15
_space_group_name_Hall '-I 2ya'
_space_group_name_H-M_alt 'I 1 2/a 1'
_atom_sites_solution_hydrogens mixed
_atom_sites_solution_primary dual
_audit_creation_date 2019-04-30
_audit_creation_method
;
Olex2 1.2
(compiled 2018.05.29 svn.r3508 for OlexSys, GUI svn.r5506)
;
_audit_update_record
;
2020-04-15 deposited with the CCDC.	2020-06-25 downloaded from the CCDC.
;
_cell_angle_alpha 90
_cell_angle_beta 90.4130(10)
_cell_angle_gamma 90
_cell_formula_units_Z 8
_cell_length_a 17.41370(10)
_cell_length_b 8.14510(10)
_cell_length_c 33.6364(2)
_cell_measurement_reflns_used 16683
_cell_measurement_temperature 173.01(10)
_cell_measurement_theta_max 76.6160
_cell_measurement_theta_min 2.8610
_cell_volume 4770.74(7)
_computing_cell_refinement 'CrysAlisPro 1.171.40.39a (Rigaku OD, 2019)'
_computing_data_collection 'CrysAlisPro 1.171.40.39a (Rigaku OD, 2019)'
_computing_data_reduction 'CrysAlisPro 1.171.40.39a (Rigaku OD, 2019)'
_computing_molecular_graphics 'Olex2 (Dolomanov et al., 2009)'
_computing_publication_material 'Olex2 (Dolomanov et al., 2009)'
_computing_structure_refinement 'ShelXL (Sheldrick, 2015)'
_computing_structure_solution 'ShelXT (Sheldrick, 2015)'
_diffrn_ambient_environment N~2~
_diffrn_ambient_temperature 173.01(10)
_diffrn_detector 'CCD plate'
_diffrn_detector_area_resol_mean 10.0000
_diffrn_detector_type HyPix
_diffrn_measured_fraction_theta_full 0.999
_diffrn_measured_fraction_theta_max 0.972
_diffrn_measurement_details
;
List of Runs (angles in degrees, time in seconds):

  # Type    Start    End  Width  t~exp~   \w     \q     \k     \f   Frames
#--------------------------------------------------------------------------
  1  \w    -56.00   6.00   0.50    0.35    --  -18.75 106.00-149.00  124
  2  \w     17.00  86.00   0.50    0.35    --   47.95-106.00 111.00  138
  3  \w     35.00 111.00   0.50    1.39    --  107.11-106.00 111.00  152
  4  \w    102.00 174.00   0.50    1.39    --  107.11 106.00-149.00  144
  5  \w    -27.00  56.00   0.50    0.35    --  -18.75  15.00 -30.00  166
  6  \w    -66.00  -9.00   0.50    0.35    --  -18.75 125.00  30.00  114
  7  \w    -26.00  23.00   0.50    0.35    --   47.95 -19.00 120.00   98
  8  \w    -26.00  23.00   0.50    0.35    --   47.95 -19.00 -30.00   98
  9  \w    -26.00  23.00   0.50    0.35    --   47.95 -19.00-150.00   98
 10  \w    -26.00  23.00   0.50    0.35    --   47.95 -19.00   0.00   98
 11  \w     35.00  68.00   0.50    1.39    --  107.11 -61.00 120.00   66
 12  \w     35.00  68.00   0.50    1.39    --  107.11 -61.00 -60.00   66
 13  \w     95.00 174.00   0.50    1.39    --  107.11  45.00-180.00  158
 14  \w     35.00 117.00   0.50    1.39    --  107.11-125.00 -60.00  164
 15  \w     35.00  68.00   0.50    1.39    --  107.11 -61.00  90.00   66
 16  \w     95.00 174.00   0.50    1.39    --  107.11  30.00-150.00  158
 17  \w     92.00 174.00   0.50    1.39    --  107.11 125.00 -90.00  164
 18  \w     35.00  68.00   0.50    1.39    --  107.11 -61.00  30.00   66
 19  \w     35.00  68.00   0.50    1.39    --  107.11 -61.00   0.00   66
 20  \w     35.00 117.00   0.50    1.39    --  107.11-125.00-150.00  164
 21  \w     35.00 102.00   0.50    1.39    --  107.11 -77.00-120.00  134
 22  \w     35.00  68.00   0.50    1.39    --  107.11 -61.00-150.00   66
 23  \w     35.00 102.00   0.50    1.39    --  107.11 -77.00 -30.00  134
 24  \w     35.00  68.00   0.50    1.39    --  107.11 -61.00 -30.00   66
 25  \w     26.00  80.00   0.50    0.35    --   47.95  77.00 120.00  108
 26  \w     26.00 120.00   0.50    0.35    --   47.95  77.00 -30.00  188
;
_diffrn_measurement_device 'four-circle diffractometer'
_diffrn_measurement_device_type 'XtaLAB Synergy, Dualflex, HyPix'
_diffrn_measurement_method '\w scans'
_diffrn_orient_matrix_type 'CrysAlisPro convention (1999,Acta A55,543-557)'
_diffrn_orient_matrix_UB_11 0.0213904000
_diffrn_orient_matrix_UB_12 0.1731522000
_diffrn_orient_matrix_UB_13 -0.0146535000
_diffrn_orient_matrix_UB_21 -0.0066406000
_diffrn_orient_matrix_UB_22 -0.0591697000
_diffrn_orient_matrix_UB_23 -0.0433942000
_diffrn_orient_matrix_UB_31 -0.0855817000
_diffrn_orient_matrix_UB_32 0.0478522000
_diffrn_orient_matrix_UB_33 -0.0006366000
_diffrn_radiation_monochromator mirror
_diffrn_radiation_probe x-ray
_diffrn_radiation_type CuK\a
_diffrn_radiation_wavelength 1.54184
_diffrn_reflns_av_R_equivalents 0.0225
_diffrn_reflns_av_unetI/netI 0.0167
_diffrn_reflns_Laue_measured_fraction_full 0.999
_diffrn_reflns_Laue_measured_fraction_max 0.972
_diffrn_reflns_limit_h_max 17
_diffrn_reflns_limit_h_min -22
_diffrn_reflns_limit_k_max 10
_diffrn_reflns_limit_k_min -10
_diffrn_reflns_limit_l_max 42
_diffrn_reflns_limit_l_min -42
_diffrn_reflns_number 23932
_diffrn_reflns_point_group_measured_fraction_full 0.999
_diffrn_reflns_point_group_measured_fraction_max 0.972
_diffrn_reflns_theta_full 67.684
_diffrn_reflns_theta_max 77.093
_diffrn_reflns_theta_min 2.627
_diffrn_source 'micro-focus sealed X-ray tube'
_diffrn_source_type 'PhotonJet (Cu) X-ray Source'
_exptl_absorpt_coefficient_mu 0.961
_exptl_absorpt_correction_T_max 1.000
_exptl_absorpt_correction_T_min 0.643
_exptl_absorpt_correction_type gaussian
_exptl_absorpt_process_details
;
CrysAlisPro 1.171.40.39a (Rigaku Oxford Diffraction, 2019)
Numerical absorption correction based on gaussian integration over
			a multifaceted crystal model
Empirical absorption correction using spherical harmonics,
 implemented in SCALE3 ABSPACK scaling algorithm.
;
_exptl_crystal_colour colourless
_exptl_crystal_colour_primary colourless
_exptl_crystal_density_diffrn 1.362
_exptl_crystal_description prism
_exptl_crystal_F_000 2084
_exptl_crystal_recrystallization_method 'Vapour deposition'
_exptl_crystal_size_max 0.204
_exptl_crystal_size_mid 0.127
_exptl_crystal_size_min 0.066
_refine_diff_density_max 0.288
_refine_diff_density_min -0.238
_refine_diff_density_rms 0.040
_refine_ls_extinction_method none
_refine_ls_goodness_of_fit_ref 1.049
_refine_ls_hydrogen_treatment constr
_refine_ls_matrix_type full
_refine_ls_number_parameters 354
_refine_ls_number_reflns 4918
_refine_ls_number_restraints 4
_refine_ls_restrained_S_all 1.057
_refine_ls_R_factor_all 0.0391
_refine_ls_R_factor_gt 0.0362
_refine_ls_shift/su_max 0.002
_refine_ls_shift/su_mean 0.000
_refine_ls_structure_factor_coef Fsqd
_refine_ls_weighting_details 'w=1/[\s^2^(Fo^2^)+(0.0478P)^2^+2.9531P] where P=(Fo^2^+2Fc^2^)/3'
_refine_ls_weighting_scheme calc
_refine_ls_wR_factor_gt 0.0950
_refine_ls_wR_factor_ref 0.0974
_reflns_Friedel_coverage 0.000
_reflns_number_gt 4477
_reflns_number_total 4918
_reflns_threshold_expression 'I > 2\s(I)'
_cod_data_source_file d0md00145g2.cif
_cod_data_source_block 19jlr004
_cod_database_code 7240890
_shelx_shelxl_version_number 2018/1
_chemical_oxdiff_formula 'C22 H35 F3 N3 O5.5'
_chemical_oxdiff_usercomment MRC92F1TFA
_shelx_space_group_comment
;
The symmetry employed for this shelxl refinement is uniquely defined
by the following loop, which should always be used as a source of
symmetry information in preference to the above space-group names.
They are only intended as comments.
;
_shelx_estimated_absorpt_t_max 0.939
_shelx_estimated_absorpt_t_min 0.828
_reflns_odcompleteness_completeness 99.89
_reflns_odcompleteness_iscentric 1
_reflns_odcompleteness_theta 66.97
_olex2_refinement_description
;
1. Fixed Uiso
 At 1.2 times of:
  All C(H) groups, All C(H,H) groups, All N(H) groups
 At 1.5 times of:
  All C(H,H,H) groups, All O(H,H) groups
2. Others
 Sof(O6A)=Sof(H6AA)=Sof(H6AB)=FVAR(1)
 Sof(O6B)=Sof(H6BA)=Sof(H6BB)=FVAR(2)
 Sof(F2A)=Sof(F1A)=Sof(F3A)=1-FVAR(3)
 Sof(F1)=Sof(F2)=Sof(F3)=FVAR(3)
3.a Free rotating group:
 O6A(H6AA,H6AB), O6B(H6BA,H6BB), O5(H5A,H5B)
3.b Ternary CH refined with riding coordinates:
 N3(H3), C11(H11), C14(H14)
3.c Secondary CH2 refined with riding coordinates:
 C7(H7A,H7B), C8(H8A,H8B), C9(H9A,H9B), C10(H10A,H10B), C12(H12A,H12B),
 C13(H13A,H13B), C15(H15A,H15B), C16(H16A,H16B)
3.d Aromatic/amide H refined with riding coordinates:
 N1(H1), C2(H2), C3(H3A), C5(H5)
3.e Idealised Me refined as rotating group:
 C18(H18A,H18B,H18C), C19(H19A,H19B,H19C), C20(H20A,H20B,H20C)
;
_olex2_submission_special_instructions 'No special instructions were received'

loop_
_space_group_symop_operation_xyz
'x, y, z'
'-x+1/2, y, -z'
'x+1/2, y+1/2, z+1/2'
'-x+1, y+1/2, -z+1/2'
'-x, -y, -z'
'x-1/2, -y, z'
'-x+1/2, -y+1/2, -z+1/2'
'x, -y+1/2, z+1/2'

loop_
_atom_site_label
_atom_site_type_symbol
_atom_site_fract_x
_atom_site_fract_y
_atom_site_fract_z
_atom_site_U_iso_or_equiv
_atom_site_adp_type
_atom_site_occupancy
_atom_site_site_symmetry_order
_atom_site_calc_flag
_atom_site_refinement_flags_posn
_atom_site_refinement_flags_adp
_atom_site_refinement_flags_occupancy
_atom_site_disorder_assembly
_atom_site_disorder_group
O1 O 0.21205(7) 0.78237(15) 0.55722(3) 0.0564(3) Uani 1 1 d . . . . .
O2 O 0.44797(6) 0.24977(12) 0.50248(3) 0.0419(2) Uani 1 1 d . . . . .
N1 N 0.24245(6) 0.51164(15) 0.55974(3) 0.0369(3) Uani 1 1 d . . . . .
H1 H 0.195763 0.489895 0.568082 0.044 Uiso 1 1 calc R . . . .
N2 N 0.43230(5) 0.16564(12) 0.56573(3) 0.0264(2) Uani 1 1 d . . . . .
N3 N 0.54938(5) 0.05992(11) 0.62239(3) 0.0252(2) Uani 1 1 d . . . . .
H3 H 0.521027 -0.033551 0.634781 0.030 Uiso 1 1 calc R . . . .
C1 C 0.26008(7) 0.67260(18) 0.55120(4) 0.0371(3) Uani 1 1 d . . . . .
C2 C 0.33488(7) 0.69652(16) 0.53476(4) 0.0346(3) Uani 1 1 d . . . . .
H2 H 0.350128 0.803676 0.526940 0.042 Uiso 1 1 calc R . . . .
C3 C 0.38441(6) 0.56970(15) 0.53010(3) 0.0290(2) Uani 1 1 d . . . . .
H3A H 0.433266 0.589069 0.518613 0.035 Uiso 1 1 calc R . . . .
C4 C 0.36438(6) 0.40880(14) 0.54210(3) 0.0252(2) Uani 1 1 d . . . . .
C5 C 0.29215(6) 0.38436(16) 0.55618(4) 0.0312(3) Uani 1 1 d . . . . .
H5 H 0.276401 0.277019 0.563576 0.037 Uiso 1 1 calc R . . . .
C6 C 0.41828(6) 0.26979(14) 0.53545(3) 0.0265(2) Uani 1 1 d . . . . .
C7 C 0.42427(6) 0.20461(14) 0.60785(3) 0.0271(2) Uani 1 1 d . . . . .
H7A H 0.392832 0.119159 0.620897 0.032 Uiso 1 1 calc R . . . .
H7B H 0.397520 0.311150 0.610745 0.032 Uiso 1 1 calc R . . . .
C8 C 0.50279(7) 0.21379(14) 0.62801(3) 0.0279(2) Uani 1 1 d . . . . .
H8A H 0.531494 0.308258 0.617059 0.033 Uiso 1 1 calc R . . . .
H8B H 0.495771 0.233230 0.656807 0.033 Uiso 1 1 calc R . . . .
C9 C 0.55563(7) 0.02716(15) 0.57847(4) 0.0300(2) Uani 1 1 d . . . . .
H9A H 0.583727 -0.076919 0.574158 0.036 Uiso 1 1 calc R . . . .
H9B H 0.584989 0.116757 0.565746 0.036 Uiso 1 1 calc R . . . .
C10 C 0.47660(7) 0.01574(14) 0.55958(3) 0.0295(2) Uani 1 1 d . . . . .
H10A H 0.481931 -0.004325 0.530705 0.035 Uiso 1 1 calc R . . . .
H10B H 0.448648 -0.078434 0.571171 0.035 Uiso 1 1 calc R . . . .
C11 C 0.62832(6) 0.07307(14) 0.64250(4) 0.0313(3) Uani 1 1 d . . . . .
H11 H 0.655405 0.170262 0.631055 0.038 Uiso 1 1 calc R . . . .
C12 C 0.62188(7) 0.09876(15) 0.68728(4) 0.0346(3) Uani 1 1 d . . . . .
H12A H 0.585704 0.190129 0.692244 0.041 Uiso 1 1 calc R . . . .
H12B H 0.672745 0.131904 0.697879 0.041 Uiso 1 1 calc R . . . .
C13 C 0.59450(7) -0.05277(14) 0.71002(4) 0.0287(2) Uani 1 1 d . . . . .
H13A H 0.541126 -0.078709 0.701862 0.034 Uiso 1 1 calc R . . . .
H13B H 0.594468 -0.028194 0.738843 0.034 Uiso 1 1 calc R . . . .
C14 C 0.64566(6) -0.20270(14) 0.70240(3) 0.0249(2) Uani 1 1 d . . . . .
H14 H 0.698605 -0.171574 0.711303 0.030 Uiso 1 1 calc R . . . .
C15 C 0.64990(6) -0.23143(14) 0.65734(3) 0.0276(2) Uani 1 1 d . . . . .
H15A H 0.685295 -0.323815 0.651993 0.033 Uiso 1 1 calc R . . . .
H15B H 0.598395 -0.262356 0.647182 0.033 Uiso 1 1 calc R . . . .
C16 C 0.67784(7) -0.07852(16) 0.63520(4) 0.0338(3) Uani 1 1 d . . . . .
H16A H 0.731250 -0.054350 0.643622 0.041 Uiso 1 1 calc R . . . .
H16B H 0.678337 -0.102142 0.606335 0.041 Uiso 1 1 calc R . . . .
C17 C 0.62330(6) -0.35829(14) 0.72658(3) 0.0261(2) Uani 1 1 d . . . . .
C18 C 0.61708(7) -0.31775(17) 0.77101(4) 0.0347(3) Uani 1 1 d . . . . .
H18A H 0.664134 -0.262618 0.779974 0.052 Uiso 1 1 calc GR . . . .
H18B H 0.610158 -0.419455 0.786133 0.052 Uiso 1 1 calc GR . . . .
H18C H 0.572974 -0.245302 0.775287 0.052 Uiso 1 1 calc GR . . . .
C19 C 0.68571(7) -0.48961(15) 0.72199(4) 0.0318(3) Uani 1 1 d . . . . .
H19A H 0.687227 -0.526450 0.694269 0.048 Uiso 1 1 calc GR . . . .
H19B H 0.674129 -0.583126 0.739268 0.048 Uiso 1 1 calc GR . . . .
H19C H 0.735672 -0.443177 0.729493 0.048 Uiso 1 1 calc GR . . . .
C20 C 0.54664(7) -0.43156(16) 0.71272(4) 0.0350(3) Uani 1 1 d . . . . .
H20A H 0.505718 -0.350332 0.716217 0.053 Uiso 1 1 calc GR . . . .
H20B H 0.535143 -0.529538 0.728510 0.053 Uiso 1 1 calc GR . . . .
H20C H 0.549999 -0.461676 0.684584 0.053 Uiso 1 1 calc GR . . . .
F1 F 0.2915(2) -0.2727(7) 0.64558(16) 0.0642(12) Uani 0.588(18) 1 d . . . A 1
F2 F 0.3334(3) -0.5088(6) 0.6557(2) 0.0656(14) Uani 0.588(18) 1 d . . . A 1
F3 F 0.3495(3) -0.3240(8) 0.69928(12) 0.0519(11) Uani 0.588(18) 1 d . . . A 1
O3 O 0.44285(5) -0.15146(11) 0.64913(3) 0.0363(2) Uani 1 1 d . . . . .
O4 O 0.45846(5) -0.39705(11) 0.61941(3) 0.0337(2) Uani 1 1 d . . . . .
C21 C 0.42598(6) -0.29608(14) 0.64084(3) 0.0247(2) Uani 1 1 d . . . . .
C22 C 0.35127(6) -0.35386(14) 0.66109(4) 0.0273(2) Uani 1 1 d . . . . .
O6A O 0.250000 0.0532(3) 0.500000 0.0845(15) Uani 0.704(7) 2 d S T P B 1
H6AA H 0.255740 -0.018269 0.481840 0.127 Uiso 0.352(4) 1 d G . . B 1
H6AB H 0.295500 0.078435 0.507031 0.127 Uiso 0.352(4) 1 d G . . B 1
O6B O 0.2093(3) 0.0719(5) 0.53436(14) 0.0626(16) Uani 0.301(4) 1 d . . . C 2
H6BA H 0.183292 -0.009230 0.525748 0.094 Uiso 0.301(4) 1 d G . . C 2
H6BB H 0.249669 0.037091 0.545980 0.094 Uiso 0.301(4) 1 d G . . C 2
O5 O 0.58801(5) -0.40754(16) 0.56962(3) 0.0486(3) Uani 1 1 d . . . . .
H5A H 0.548954 -0.398568 0.584331 0.073 Uiso 1 1 d G . . . .
H5B H 0.574128 -0.365647 0.547560 0.073 Uiso 1 1 d G . . . .
F2A F 0.3545(8) -0.5149(8) 0.6670(4) 0.078(3) Uani 0.412(18) 1 d . . . A 2
F1A F 0.2911(4) -0.319(2) 0.6415(2) 0.089(2) Uani 0.412(18) 1 d . . . A 2
F3A F 0.3434(5) -0.2949(13) 0.6969(2) 0.071(2) Uani 0.412(18) 1 d . . . A 2

loop_
_atom_site_aniso_label
_atom_site_aniso_U_11
_atom_site_aniso_U_22
_atom_site_aniso_U_33
_atom_site_aniso_U_23
_atom_site_aniso_U_13
_atom_site_aniso_U_12
O1 0.0540(6) 0.0684(7) 0.0466(6) -0.0170(5) -0.0097(5) 0.0370(6)
O2 0.0521(6) 0.0451(5) 0.0288(4) 0.0042(4) 0.0146(4) 0.0157(4)
N1 0.0229(5) 0.0551(7) 0.0328(5) -0.0055(5) 0.0016(4) 0.0075(5)
N2 0.0301(5) 0.0251(5) 0.0240(5) -0.0035(4) 0.0020(4) 0.0035(4)
N3 0.0253(4) 0.0194(4) 0.0308(5) 0.0012(4) 0.0009(4) -0.0014(3)
C1 0.0356(6) 0.0470(8) 0.0284(6) -0.0096(5) -0.0097(5) 0.0159(6)
C2 0.0381(6) 0.0312(6) 0.0344(6) -0.0030(5) -0.0099(5) 0.0045(5)
C3 0.0253(5) 0.0330(6) 0.0288(6) -0.0004(5) -0.0037(4) -0.0004(4)
C4 0.0235(5) 0.0298(6) 0.0223(5) -0.0019(4) -0.0012(4) 0.0016(4)
C5 0.0264(5) 0.0384(7) 0.0289(6) -0.0014(5) 0.0016(4) 0.0003(5)
C6 0.0253(5) 0.0292(6) 0.0251(5) -0.0023(4) 0.0022(4) -0.0005(4)
C7 0.0302(5) 0.0275(6) 0.0235(5) -0.0018(4) 0.0031(4) 0.0046(4)
C8 0.0333(6) 0.0227(5) 0.0275(5) -0.0031(4) -0.0006(4) 0.0026(4)
C9 0.0312(6) 0.0269(6) 0.0320(6) -0.0032(5) 0.0052(5) 0.0045(4)
C10 0.0362(6) 0.0240(6) 0.0285(6) -0.0060(4) 0.0016(5) 0.0029(5)
C11 0.0253(5) 0.0252(6) 0.0433(7) 0.0059(5) -0.0034(5) -0.0062(4)
C12 0.0350(6) 0.0232(6) 0.0453(7) -0.0039(5) -0.0123(5) -0.0013(5)
C13 0.0303(6) 0.0264(6) 0.0294(6) -0.0065(5) -0.0027(4) 0.0019(4)
C14 0.0216(5) 0.0245(5) 0.0287(5) -0.0020(4) -0.0015(4) -0.0007(4)
C15 0.0273(5) 0.0263(6) 0.0291(6) -0.0001(4) 0.0031(4) 0.0038(4)
C16 0.0244(5) 0.0381(7) 0.0391(7) 0.0090(5) 0.0044(5) 0.0017(5)
C17 0.0236(5) 0.0272(6) 0.0275(5) 0.0003(4) -0.0004(4) -0.0015(4)
C18 0.0352(6) 0.0404(7) 0.0285(6) 0.0009(5) 0.0011(5) 0.0030(5)
C19 0.0318(6) 0.0262(6) 0.0375(6) 0.0008(5) -0.0002(5) 0.0010(5)
C20 0.0282(6) 0.0371(7) 0.0397(7) 0.0078(5) -0.0039(5) -0.0085(5)
F1 0.0228(15) 0.078(2) 0.092(3) 0.0235(13) 0.0046(14) 0.0208(15)
F2 0.0537(18) 0.0364(18) 0.107(3) -0.035(2) 0.0471(17) -0.0239(14)
F3 0.0391(14) 0.094(3) 0.0227(13) 0.0042(17) 0.0021(11) -0.0248(13)
O3 0.0335(4) 0.0273(4) 0.0481(5) 0.0047(4) 0.0017(4) -0.0081(3)
O4 0.0291(4) 0.0423(5) 0.0299(4) -0.0041(4) 0.0052(3) -0.0017(4)
C21 0.0219(5) 0.0279(6) 0.0243(5) 0.0055(4) -0.0024(4) -0.0018(4)
C22 0.0266(5) 0.0252(5) 0.0302(6) -0.0027(4) 0.0022(4) -0.0029(4)
O6A 0.102(3) 0.0341(14) 0.117(3) 0.000 -0.027(2) 0.000
O6B 0.087(3) 0.041(2) 0.061(3) -0.0082(18) 0.040(2) -0.0099(19)
O5 0.0313(5) 0.0827(8) 0.0320(5) 0.0055(5) 0.0056(4) 0.0120(5)
F2A 0.088(5) 0.0251(19) 0.122(5) 0.024(3) 0.069(4) 0.001(2)
F1A 0.031(2) 0.191(7) 0.044(2) 0.045(3) -0.0173(16) -0.037(3)
F3A 0.083(4) 0.068(3) 0.064(4) -0.044(3) 0.045(3) -0.032(2)

loop_
_atom_type_symbol
_atom_type_description
_atom_type_scat_dispersion_real
_atom_type_scat_dispersion_imag
_atom_type_scat_source
C C 0.0181 0.0091 'International Tables Vol C Tables 4.2.6.8 and 6.1.1.4'
H H 0.0000 0.0000 'International Tables Vol C Tables 4.2.6.8 and 6.1.1.4'
F F 0.0727 0.0534 'International Tables Vol C Tables 4.2.6.8 and 6.1.1.4'
N N 0.0311 0.0180 'International Tables Vol C Tables 4.2.6.8 and 6.1.1.4'
O O 0.0492 0.0322 'International Tables Vol C Tables 4.2.6.8 and 6.1.1.4'

loop_
_exptl_crystal_face_index_h
_exptl_crystal_face_index_k
_exptl_crystal_face_index_l
_exptl_crystal_face_perp_dist
0 0 -1 0.0332
0 0 1 0.0332
-1 1 -1 0.0595
1 -1 1 0.0505
3 3 -5 0.0663
-3 -3 5 0.0663
-1 0 0 0.1012
1 0 0 0.1012
1 1 1 0.0602
-1 -1 -1 0.0602

loop_
_geom_angle_atom_site_label_1
_geom_angle_atom_site_label_2
_geom_angle_atom_site_label_3
_geom_angle
_geom_angle_site_symmetry_1
_geom_angle_site_symmetry_3
_geom_angle_publ_flag
C1 N1 H1 117.8 . . ?
C5 N1 H1 117.8 . . ?
C5 N1 C1 124.46(11) . . ?
C6 N2 C7 125.39(10) . . ?
C6 N2 C10 120.86(9) . . ?
C7 N2 C10 111.95(9) . . ?
C8 N3 H3 108.3 . . ?
C8 N3 C9 108.27(8) . . ?
C8 N3 C11 111.66(9) . . ?
C9 N3 H3 108.3 . . ?
C9 N3 C11 112.00(9) . . ?
C11 N3 H3 108.3 . . ?
O1 C1 N1 120.00(14) . . ?
O1 C1 C2 125.49(15) . . ?
N1 C1 C2 114.50(11) . . ?
C1 C2 H2 119.3 . . ?
C3 C2 C1 121.49(12) . . ?
C3 C2 H2 119.3 . . ?
C2 C3 H3A 119.5 . . ?
C2 C3 C4 120.93(11) . . ?
C4 C3 H3A 119.5 . . ?
C3 C4 C6 120.28(10) . . ?
C5 C4 C3 117.69(11) . . ?
C5 C4 C6 121.73(11) . . ?
N1 C5 C4 120.70(12) . . ?
N1 C5 H5 119.7 . . ?
C4 C5 H5 119.7 . . ?
O2 C6 N2 121.33(11) . . ?
O2 C6 C4 120.19(10) . . ?
N2 C6 C4 118.47(10) . . ?
N2 C7 H7A 109.5 . . ?
N2 C7 H7B 109.5 . . ?
N2 C7 C8 110.52(9) . . ?
H7A C7 H7B 108.1 . . ?
C8 C7 H7A 109.5 . . ?
C8 C7 H7B 109.5 . . ?
N3 C8 C7 112.70(9) . . ?
N3 C8 H8A 109.1 . . ?
N3 C8 H8B 109.1 . . ?
C7 C8 H8A 109.1 . . ?
C7 C8 H8B 109.1 . . ?
H8A C8 H8B 107.8 . . ?
N3 C9 H9A 109.5 . . ?
N3 C9 H9B 109.5 . . ?
N3 C9 C10 110.51(9) . . ?
H9A C9 H9B 108.1 . . ?
C10 C9 H9A 109.5 . . ?
C10 C9 H9B 109.5 . . ?
N2 C10 C9 111.64(9) . . ?
N2 C10 H10A 109.3 . . ?
N2 C10 H10B 109.3 . . ?
C9 C10 H10A 109.3 . . ?
C9 C10 H10B 109.3 . . ?
H10A C10 H10B 108.0 . . ?
N3 C11 H11 108.0 . . ?
C12 C11 N3 111.93(10) . . ?
C12 C11 H11 108.0 . . ?
C12 C11 C16 108.37(10) . . ?
C16 C11 N3 112.25(10) . . ?
C16 C11 H11 108.0 . . ?
C11 C12 H12A 108.7 . . ?
C11 C12 H12B 108.7 . . ?
C11 C12 C13 114.10(10) . . ?
H12A C12 H12B 107.6 . . ?
C13 C12 H12A 108.7 . . ?
C13 C12 H12B 108.7 . . ?
C12 C13 H13A 109.2 . . ?
C12 C13 H13B 109.2 . . ?
C12 C13 C14 112.03(10) . . ?
H13A C13 H13B 107.9 . . ?
C14 C13 H13A 109.2 . . ?
C14 C13 H13B 109.2 . . ?
C13 C14 H14 106.5 . . ?
C13 C14 C15 108.55(9) . . ?
C13 C14 C17 114.39(9) . . ?
C15 C14 H14 106.5 . . ?
C15 C14 C17 113.93(9) . . ?
C17 C14 H14 106.5 . . ?
C14 C15 H15A 109.2 . . ?
C14 C15 H15B 109.2 . . ?
H15A C15 H15B 107.9 . . ?
C16 C15 C14 111.92(10) . . ?
C16 C15 H15A 109.2 . . ?
C16 C15 H15B 109.2 . . ?
C11 C16 C15 113.42(10) . . ?
C11 C16 H16A 108.9 . . ?
C11 C16 H16B 108.9 . . ?
C15 C16 H16A 108.9 . . ?
C15 C16 H16B 108.9 . . ?
H16A C16 H16B 107.7 . . ?
C18 C17 C14 110.68(10) . . ?
C19 C17 C14 109.58(9) . . ?
C19 C17 C18 107.65(9) . . ?
C20 C17 C14 112.26(9) . . ?
C20 C17 C18 108.21(10) . . ?
C20 C17 C19 108.32(10) . . ?
C17 C18 H18A 109.5 . . ?
C17 C18 H18B 109.5 . . ?
C17 C18 H18C 109.5 . . ?
H18A C18 H18B 109.5 . . ?
H18A C18 H18C 109.5 . . ?
H18B C18 H18C 109.5 . . ?
C17 C19 H19A 109.5 . . ?
C17 C19 H19B 109.5 . . ?
C17 C19 H19C 109.5 . . ?
H19A C19 H19B 109.5 . . ?
H19A C19 H19C 109.5 . . ?
H19B C19 H19C 109.5 . . ?
C17 C20 H20A 109.5 . . ?
C17 C20 H20B 109.5 . . ?
C17 C20 H20C 109.5 . . ?
H20A C20 H20B 109.5 . . ?
H20A C20 H20C 109.5 . . ?
H20B C20 H20C 109.5 . . ?
O3 C21 C22 112.77(10) . . ?
O4 C21 O3 130.78(11) . . ?
O4 C21 C22 116.44(10) . . ?
F1 C22 C21 109.4(2) . . ?
F2 C22 F1 103.8(4) . . ?
F2 C22 C21 115.5(2) . . ?
F3 C22 F1 105.6(3) . . ?
F3 C22 F2 107.9(4) . . ?
F3 C22 C21 113.7(2) . . ?
F2A C22 C21 109.4(4) . . ?
F1A C22 C21 113.5(3) . . ?
F1A C22 F2A 109.4(5) . . ?
F1A C22 F3A 107.9(5) . . ?
F3A C22 C21 112.9(4) . . ?
F3A C22 F2A 103.2(6) . . ?
H6AA O6A H6AA 93.5 . 2_556 ?
H6AA O6A H6AB 104.5 2_556 2_556 ?
H6AA O6A H6AB 94.6 . 2_556 ?
H6AA O6A H6AB 104.5 . . ?
H6AB O6A H6AA 94.6 . 2_556 ?
H6AB O6A H6AB 152.1 . 2_556 ?
H6AA O6B H6AB 64.0 2_556 2_556 ?
H6BA O6B H6BB 109.5 . . ?
H5A O5 H5B 104.5 . . ?

loop_
_geom_bond_atom_site_label_1
_geom_bond_atom_site_label_2
_geom_bond_distance
_geom_bond_site_symmetry_2
_geom_bond_publ_flag
O1 C1 1.2420(16) . ?
O2 C6 1.2378(14) . ?
N1 H1 0.8800 . ?
N1 C1 1.377(2) . ?
N1 C5 1.3563(16) . ?
N2 C6 1.3466(15) . ?
N2 C7 1.4597(14) . ?
N2 C10 1.4597(14) . ?
N3 H3 1.0000 . ?
N3 C8 1.5055(14) . ?
N3 C9 1.5061(15) . ?
N3 C11 1.5314(14) . ?
C1 C2 1.432(2) . ?
C2 H2 0.9500 . ?
C2 C3 1.3555(17) . ?
C3 H3A 0.9500 . ?
C3 C4 1.4157(17) . ?
C4 C5 1.3618(16) . ?
C4 C6 1.4886(15) . ?
C5 H5 0.9500 . ?
C7 H7A 0.9900 . ?
C7 H7B 0.9900 . ?
C7 C8 1.5238(16) . ?
C8 H8A 0.9900 . ?
C8 H8B 0.9900 . ?
C9 H9A 0.9900 . ?
C9 H9B 0.9900 . ?
C9 C10 1.5143(16) . ?
C10 H10A 0.9900 . ?
C10 H10B 0.9900 . ?
C11 H11 1.0000 . ?
C11 C12 1.5255(18) . ?
C11 C16 1.5270(17) . ?
C12 H12A 0.9900 . ?
C12 H12B 0.9900 . ?
C12 C13 1.5300(17) . ?
C13 H13A 0.9900 . ?
C13 H13B 0.9900 . ?
C13 C14 1.5343(15) . ?
C14 H14 1.0000 . ?
C14 C15 1.5360(15) . ?
C14 C17 1.5568(16) . ?
C15 H15A 0.9900 . ?
C15 H15B 0.9900 . ?
C15 C16 1.5321(16) . ?
C16 H16A 0.9900 . ?
C16 H16B 0.9900 . ?
C17 C18 1.5351(16) . ?
C17 C19 1.5335(16) . ?
C17 C20 1.5319(15) . ?
C18 H18A 0.9800 . ?
C18 H18B 0.9800 . ?
C18 H18C 0.9800 . ?
C19 H19A 0.9800 . ?
C19 H19B 0.9800 . ?
C19 H19C 0.9800 . ?
C20 H20A 0.9800 . ?
C20 H20B 0.9800 . ?
C20 H20C 0.9800 . ?
F1 C22 1.335(4) . ?
F2 C22 1.312(5) . ?
F3 C22 1.308(4) . ?
O3 C21 1.2452(14) . ?
O4 C21 1.2336(15) . ?
C21 C22 1.5462(15) . ?
C22 F2A 1.328(7) . ?
C22 F1A 1.266(6) . ?
C22 F3A 1.305(7) . ?
O6A H6AA 0.8504 . ?
O6A H6AA 0.85(9) 2_556 ?
O6A H6AB 0.8504 . ?
O6A H6AB 0.85(4) 2_556 ?
O6B H6BA 0.8506 . ?
O6B H6BB 0.8504 . ?
O5 H5A 0.8471 . ?
O5 H5B 0.8502 . ?
